data_4516786
loop_
_publ_author_name
'Mamada, Masashi'
'Inada, Ko'
'Komino, Takeshi'
'Potscavage, Jr, William J'
'Nakanotani, Hajime'
'Adachi, Chihaya'

_publ_section_title
;
 Highly Efficient Thermally Activated Delayed Fluorescence from an
 Excited-State Intramolecular Proton Transfer System.
;
_journal_issue 7
_journal_name_full 'ACS central science'
_journal_page_first 769
_journal_page_last 777
_journal_paper_doi 10.1021/acscentsci.7b00183
_journal_volume 3
_journal_year 2017
_chemical_formula_moiety 'C27 H15 N3 O3'
_chemical_formula_sum 'C27 H15 N3 O3'
_chemical_formula_weight 429.42
_space_group_crystal_system orthorhombic
_space_group_IT_number 56
_space_group_name_Hall '-P 2ab 2ac'
_space_group_name_H-M_alt 'P c c n'
_atom_sites_solution_hydrogens geom
_audit_creation_method SHELXL-2014/7
_cell_angle_alpha 90
_cell_angle_beta 90
_cell_angle_gamma 90
_cell_formula_units_Z 4
_cell_length_a 3.8199(17)
_cell_length_b 19.117(9)
_cell_length_c 25.488(12)
_cell_measurement_reflns_used 4825
_cell_measurement_temperature 123(2)
_cell_measurement_theta_max 30.7524
_cell_measurement_theta_min 1.9206
_cell_volume 1861.3(15)
_computing_cell_refinement 'CrystalClear (Rigaku Inc., 2008)'
_computing_data_collection 'CrystalClear (Rigaku Inc., 2008)'
_computing_data_reduction 'CrystalClear (Rigaku Inc., 2008)'
_computing_molecular_graphics 'PLATON (Spek, 2009)'
_computing_publication_material 'Yadokari-XG 2009 (Wakita, Kabuto et al., 2009)'
_computing_structure_refinement 'SHELXL-2014/7 (Sheldrick, 2014)'
_computing_structure_solution 'SHELXS-97 (Sheldrick, 2008)'
_diffrn_ambient_temperature 123(2)
_diffrn_detector_area_resol_mean 14.222
_diffrn_measured_fraction_theta_full 0.997
_diffrn_measured_fraction_theta_max 0.996
_diffrn_measurement_device_type 'Rigaku Saturn724'
_diffrn_measurement_method \w
_diffrn_radiation_detector CCD
_diffrn_radiation_monochromator 'Graphite Monochromator'
_diffrn_radiation_source 'Rotating Anode'
_diffrn_radiation_type MoK\a
_diffrn_radiation_wavelength 0.71075
_diffrn_reflns_av_R_equivalents 0.0737
_diffrn_reflns_av_unetI/netI 0.0402
_diffrn_reflns_Laue_measured_fraction_full 0.997
_diffrn_reflns_Laue_measured_fraction_max 0.996
_diffrn_reflns_limit_h_max 4
_diffrn_reflns_limit_h_min -4
_diffrn_reflns_limit_k_max 18
_diffrn_reflns_limit_k_min -24
_diffrn_reflns_limit_l_max 32
_diffrn_reflns_limit_l_min -33
_diffrn_reflns_number 13090
_diffrn_reflns_point_group_measured_fraction_full 0.997
_diffrn_reflns_point_group_measured_fraction_max 0.996
_diffrn_reflns_theta_full 25.242
_diffrn_reflns_theta_max 27.459
_diffrn_reflns_theta_min 3.197
_exptl_absorpt_coefficient_mu 0.102
_exptl_absorpt_correction_T_max 1.0000
_exptl_absorpt_correction_T_min 0.6624
_exptl_absorpt_correction_type multi-scan
_exptl_absorpt_process_details 'REQAB (Rigaku, 1998)'
_exptl_crystal_colour Yellow
_exptl_crystal_density_diffrn 1.532
_exptl_crystal_description Platelet
_exptl_crystal_F_000 888
_exptl_crystal_size_max 0.120
_exptl_crystal_size_mid 0.040
_exptl_crystal_size_min 0.030
_refine_diff_density_max 0.351
_refine_diff_density_min -0.229
_refine_diff_density_rms 0.061
_refine_ls_extinction_method none
_refine_ls_goodness_of_fit_ref 1.335
_refine_ls_hydrogen_treatment constr
_refine_ls_matrix_type full
_refine_ls_number_parameters 262
_refine_ls_number_reflns 2119
_refine_ls_number_restraints 576
_refine_ls_restrained_S_all 1.193
_refine_ls_R_factor_all 0.1495
_refine_ls_R_factor_gt 0.1323
_refine_ls_shift/su_max 0.000
_refine_ls_shift/su_mean 0.000
_refine_ls_structure_factor_coef Fsqd
_refine_ls_weighting_details 'w=1/[\s^2^(Fo^2^)+(0.0666P)^2^+3.8318P] where P=(Fo^2^+2Fc^2^)/3'
_refine_ls_weighting_scheme calc
_refine_ls_wR_factor_gt 0.2638
_refine_ls_wR_factor_ref 0.2726
_reflns_Friedel_coverage 0.000
_reflns_number_gt 1822
_reflns_number_total 2119
_reflns_threshold_expression 'I > 2\s(I)'
_cod_data_source_file oc7b00183_si_002.cif
_cod_data_source_block TQB
_cod_depositor_comments
;
The following automatic conversions were performed:

data item '_exptl_absorpt_correction_type' value 'Multi-scan' was
changed to 'multi-scan' in accordance with the
/home/saulius/struct/COD-crude-data/automatic-downloads/DataCite-retrospective/ACS/depositions/lib/dictionaries/cif_core.dic
dictionary named 'cif_core.dic' version 2.4.2 last updated on
2011-04-26.

Automatic conversion script
Id: cif_fix_values 6909 2019-04-08 15:41:33Z antanas 
;
_cod_original_cell_volume 1861.2(14)
_cod_database_code 4516786
_shelx_shelxl_version_number 2014/7
_shelx_space_group_comment
;
The symmetry employed for this shelxl refinement is uniquely defined
by the following loop, which should always be used as a source of
symmetry information in preference to the above space-group names.
They are only intended as comments.
;
_shelx_estimated_absorpt_t_min 0.988
_shelx_estimated_absorpt_t_max 0.997

loop_
_space_group_symop_operation_xyz
'x, y, z'
'-x+1/2, -y+1/2, z'
'x+1/2, -y, -z+1/2'
'-x, y+1/2, -z+1/2'
'-x, -y, -z'
'x-1/2, y-1/2, -z'
'-x-1/2, y, z-1/2'
'x, -y-1/2, z-1/2'

loop_
_atom_site_label
_atom_site_type_symbol
_atom_site_fract_x
_atom_site_fract_y
_atom_site_fract_z
_atom_site_U_iso_or_equiv
_atom_site_adp_type
_atom_site_occupancy
_atom_site_site_symmetry_order
_atom_site_calc_flag
_atom_site_refinement_flags_posn
_atom_site_refinement_flags_adp
_atom_site_refinement_flags_occupancy
_atom_site_disorder_assembly
_atom_site_disorder_group
N1 N 0.555(3) 0.8191(5) 0.1270(3) 0.0246(15) Uani 0.5 1 d D U P A -1
H1 H 0.5978 0.7997 0.1576 0.030 Uiso 0.5 1 calc R U P A -1
C1 C 0.657(10) 0.7822(13) 0.0845(7) 0.0257(15) Uani 0.5 1 d D U P A -1
C2 C 0.575(8) 0.8172(10) 0.0380(6) 0.0245(16) Uani 0.5 1 d D U P A -1
C3 C 0.387(4) 0.8845(6) 0.0306(4) 0.0234(17) Uani 0.5 1 d D U P A -1
O1 O 0.3135(16) 0.9152(3) -0.01129(18) 0.0348(13) Uani 0.5 1 d D U P A -1
C4 C 0.315(4) 0.9195(4) 0.0829(3) 0.0245(16) Uani 0.5 1 d DG U P A -1
C5 C 0.394(4) 0.8824(4) 0.1283(4) 0.0248(17) Uani 0.5 1 d DG U P A -1
C6 C 0.312(5) 0.9104(5) 0.1771(3) 0.027(2) Uani 0.5 1 d G U P A -1
H6 H 0.3668 0.8851 0.2081 0.032 Uiso 0.5 1 calc R U P A -1
C7 C 0.151(5) 0.9754(5) 0.1805(3) 0.027(2) Uani 0.5 1 d G U P A -1
H7 H 0.0949 0.9945 0.2139 0.032 Uiso 0.5 1 calc R U P A -1
C8 C 0.071(4) 1.0124(4) 0.1351(4) 0.027(2) Uani 0.5 1 d G U P A -1
H8 H -0.0390 1.0569 0.1375 0.033 Uiso 0.5 1 calc R U P A -1
C9 C 0.153(4) 0.9845(4) 0.0863(3) 0.0233(18) Uani 0.5 1 d G U P A -1
H9 H 0.0990 1.0098 0.0553 0.028 Uiso 0.5 1 calc R U P A -1
N2 N 1.072(3) 0.6225(6) 0.0394(3) 0.0284(18) Uani 0.5 1 d D U P A -1
H2 H 1.1095 0.5983 0.0105 0.034 Uiso 0.5 1 calc R U P A -1
C10 C 0.920(8) 0.6857(11) 0.0330(6) 0.0266(17) Uani 0.5 1 d D U P A -1
C11 C 0.835(11) 0.7155(13) 0.0815(7) 0.0280(16) Uani 0.5 1 d D U P A -1
C12 C 0.910(5) 0.6900(7) 0.1354(4) 0.0322(19) Uani 0.5 1 d D U P A -1
O2 O 0.8420(16) 0.7180(3) 0.17848(18) 0.0385(14) Uani 0.5 1 d D U P A -1
C13 C 1.095(5) 0.6200(5) 0.1340(4) 0.032(2) Uani 0.5 1 d DG U P A -1
C14 C 1.174(4) 0.5918(5) 0.0851(3) 0.033(2) Uani 0.5 1 d DG U P A -1
C15 C 1.334(4) 0.5267(5) 0.0816(3) 0.036(2) Uani 0.5 1 d G U P A -1
H15 H 1.3884 0.5075 0.0482 0.043 Uiso 0.5 1 calc R U P A -1
C16 C 1.416(5) 0.4898(5) 0.1270(4) 0.035(2) Uani 0.5 1 d G U P A -1
H16 H 1.5252 0.4453 0.1246 0.042 Uiso 0.5 1 calc R U P A -1
C17 C 1.337(5) 0.5179(6) 0.1758(4) 0.035(3) Uani 0.5 1 d G U P A -1
H17 H 1.3922 0.4927 0.2068 0.042 Uiso 0.5 1 calc R U P A -1
C18 C 1.176(5) 0.5831(6) 0.1793(3) 0.034(2) Uani 0.5 1 d G U P A -1
H18 H 1.1224 0.6023 0.2127 0.041 Uiso 0.5 1 calc R U P A -1
N3 N 0.603(4) 0.8120(6) -0.0613(4) 0.0256(17) Uani 0.5 1 d D U P A -1
H3 H 0.5080 0.8539 -0.0628 0.031 Uiso 0.5 1 calc R U P A -1
C19 C 0.650(6) 0.7855(10) -0.0127(6) 0.0226(15) Uani 0.5 1 d D U P A -1
C20 C 0.814(6) 0.7202(10) -0.0146(6) 0.0230(15) Uani 0.5 1 d D U P A -1
C21 C 0.949(5) 0.6813(7) -0.0609(4) 0.0254(18) Uani 0.5 1 d D U P A -1
O3 O 1.1033(15) 0.6238(3) -0.06182(19) 0.0338(13) Uani 0.5 1 d D U P A -1
C22 C 0.848(6) 0.7174(9) -0.11152(18) 0.0243(15) Uani 0.5 1 d DG U P A -1
C23 C 0.683(6) 0.7820(9) -0.10816(17) 0.0260(16) Uani 0.5 1 d DG U P A -1
C24 C 0.584(4) 0.8170(7) -0.1536(3) 0.0283(18) Uani 0.5 1 d G U P A -1
H24 H 0.4710 0.8612 -0.1513 0.034 Uiso 0.5 1 calc R U P A -1
C25 C 0.651(6) 0.7874(8) -0.20241(19) 0.0273(17) Uani 0.5 1 d G U P A -1
H25 H 0.5835 0.8114 -0.2335 0.033 Uiso 0.5 1 calc R U P A -1
C26 C 0.816(6) 0.7228(8) -0.20577(15) 0.0288(18) Uani 0.5 1 d G U P A -1
H26 H 0.8621 0.7026 -0.2391 0.035 Uiso 0.5 1 calc R U P A -1
C27 C 0.915(4) 0.6878(7) -0.1603(3) 0.0240(17) Uani 0.5 1 d G U P A -1
H27 H 1.0282 0.6437 -0.1626 0.029 Uiso 0.5 1 calc R U P A -1

loop_
_atom_site_aniso_label
_atom_site_aniso_U_11
_atom_site_aniso_U_22
_atom_site_aniso_U_33
_atom_site_aniso_U_23
_atom_site_aniso_U_13
_atom_site_aniso_U_12
N1 0.027(3) 0.021(3) 0.027(3) -0.001(2) -0.002(3) -0.010(2)
C1 0.027(3) 0.023(3) 0.027(3) -0.002(3) 0.000(3) -0.006(2)
C2 0.026(3) 0.020(3) 0.028(3) -0.004(3) 0.001(3) -0.004(3)
C3 0.028(3) 0.016(3) 0.026(3) -0.005(3) 0.002(3) -0.005(3)
O1 0.046(3) 0.027(3) 0.032(3) 0.000(2) 0.003(3) 0.003(2)
C4 0.027(3) 0.016(3) 0.030(3) -0.006(2) 0.001(3) -0.010(3)
C5 0.026(3) 0.018(3) 0.031(3) -0.004(2) -0.001(3) -0.009(3)
C6 0.029(4) 0.020(3) 0.032(4) -0.002(3) 0.002(3) -0.008(3)
C7 0.027(4) 0.020(3) 0.033(4) -0.004(3) 0.003(3) -0.006(3)
C8 0.027(4) 0.021(3) 0.035(4) -0.005(3) 0.005(3) -0.003(3)
C9 0.026(4) 0.011(3) 0.033(4) -0.006(2) 0.004(3) -0.010(3)
N2 0.031(4) 0.031(3) 0.023(3) -0.004(3) 0.003(3) -0.005(3)
C10 0.028(3) 0.027(3) 0.025(3) -0.002(3) 0.001(3) -0.003(3)
C11 0.030(3) 0.027(3) 0.026(3) 0.001(3) -0.002(3) -0.004(3)
C12 0.037(4) 0.033(3) 0.027(3) 0.005(3) -0.004(3) -0.004(3)
O2 0.056(4) 0.032(3) 0.028(3) -0.005(2) -0.005(3) 0.002(3)
C13 0.036(4) 0.034(3) 0.025(3) 0.003(3) 0.000(3) -0.002(3)
C14 0.037(4) 0.034(4) 0.028(3) 0.004(3) 0.000(3) -0.003(3)
C15 0.040(4) 0.038(4) 0.028(4) 0.006(3) -0.003(3) -0.001(4)
C16 0.039(5) 0.039(4) 0.027(4) 0.007(3) -0.002(4) 0.003(4)
C17 0.040(5) 0.038(4) 0.028(4) 0.011(3) -0.003(4) 0.002(4)
C18 0.039(5) 0.039(4) 0.024(3) 0.008(3) -0.003(3) 0.000(4)
N3 0.026(4) 0.022(3) 0.029(3) -0.003(3) 0.002(3) -0.003(3)
C19 0.025(3) 0.018(3) 0.025(2) -0.002(3) 0.001(3) -0.003(2)
C20 0.027(3) 0.021(3) 0.021(2) -0.002(3) 0.000(3) -0.002(2)
C21 0.029(4) 0.024(3) 0.023(3) -0.002(3) 0.000(3) -0.001(3)
O3 0.038(3) 0.030(3) 0.034(3) 0.002(2) 0.001(2) 0.008(2)
C22 0.027(3) 0.023(2) 0.022(2) -0.001(3) 0.000(3) -0.001(2)
C23 0.028(3) 0.024(2) 0.026(2) 0.000(3) 0.001(3) -0.004(2)
C24 0.032(3) 0.026(3) 0.027(3) 0.003(3) 0.003(4) 0.001(3)
C25 0.032(4) 0.023(4) 0.026(3) 0.003(3) -0.001(4) 0.001(3)
C26 0.035(4) 0.027(4) 0.024(3) 0.000(3) 0.001(4) 0.001(3)
C27 0.031(3) 0.025(3) 0.017(3) 0.000(3) 0.000(3) 0.003(3)

loop_
_atom_type_symbol
_atom_type_description
_atom_type_scat_dispersion_real
_atom_type_scat_dispersion_imag
_atom_type_scat_source
C C 0.0033 0.0016 'International Tables Vol C Tables 4.2.6.8 and 6.1.1.4'
H H 0.0000 0.0000 'International Tables Vol C Tables 4.2.6.8 and 6.1.1.4'
N N 0.0061 0.0033 'International Tables Vol C Tables 4.2.6.8 and 6.1.1.4'
O O 0.0106 0.0060 'International Tables Vol C Tables 4.2.6.8 and 6.1.1.4'

loop_
_geom_angle_atom_site_label_1
_geom_angle_atom_site_label_2
_geom_angle_atom_site_label_3
_geom_angle
C1 N1 C5 128.0(9)
C1 N1 H1 116.0
C5 N1 H1 116.0
N1 C1 C2 111.5(16)
N1 C1 C11 129.7(18)
C2 C1 C11 119(2)
C1 C2 C19 121(2)
C1 C2 C3 129.1(17)
C19 C2 C3 110.1(16)
O1 C3 C2 128.5(10)
O1 C3 C4 120.2(8)
C2 C3 C4 111.0(9)
C5 C4 C9 120.0
C5 C4 C3 117.9(6)
C9 C4 C3 122.0(6)
N1 C5 C6 117.8(7)
N1 C5 C4 122.2(7)
C6 C5 C4 120.0
C7 C6 C5 120.0
C7 C6 H6 120.0
C5 C6 H6 120.0
C6 C7 C8 120.0
C6 C7 H7 120.0
C8 C7 H7 120.0
C9 C8 C7 120.0
C9 C8 H8 120.0
C7 C8 H8 120.0
C8 C9 C4 120.0
C8 C9 H9 120.0
C4 C9 H9 120.0
C10 N2 C14 127.6(10)
C10 N2 H2 116.2
C14 N2 H2 116.2
N2 C10 C11 111.0(16)
N2 C10 C20 129.1(18)
C11 C10 C20 120(2)
C10 C11 C1 121(2)
C10 C11 C12 129.7(18)
C1 C11 C12 109.3(17)
O2 C12 C11 129.2(10)
O2 C12 C13 119.9(8)
C11 C12 C13 110.9(9)
C14 C13 C18 120.0
C14 C13 C12 117.7(6)
C18 C13 C12 122.2(6)
N2 C14 C13 122.5(7)
N2 C14 C15 117.2(7)
C13 C14 C15 120.0
C16 C15 C14 120.0
C16 C15 H15 120.0
C14 C15 H15 120.0
C15 C16 C17 120.0
C15 C16 H16 120.0
C17 C16 H16 120.0
C16 C17 C18 120.0
C16 C17 H17 120.0
C18 C17 H17 120.0
C17 C18 C13 120.0
C17 C18 H18 120.0
C13 C18 H18 120.0
C19 N3 C23 128.1(10)
C19 N3 H3 116.0
C23 N3 H3 116.0
N3 C19 C20 111.4(16)
N3 C19 C2 129.2(17)
C20 C19 C2 119(2)
C19 C20 C10 120(2)
C19 C20 C21 129.0(17)
C10 C20 C21 110.0(16)
O3 C21 C20 128.3(10)
O3 C21 C22 120.4(9)
C20 C21 C22 111.1(9)
C23 C22 C27 120.0
C23 C22 C21 117.9(7)
C27 C22 C21 122.1(7)
N3 C23 C24 117.9(7)
N3 C23 C22 122.1(7)
C24 C23 C22 120.0
C25 C24 C23 120.0
C25 C24 H24 120.0
C23 C24 H24 120.0
C24 C25 C26 120.0
C24 C25 H25 120.0
C26 C25 H25 120.0
C25 C26 C27 120.0
C25 C26 H26 120.0
C27 C26 H26 120.0
C26 C27 C22 120.0
C26 C27 H27 120.0
C22 C27 H27 120.0

loop_
_geom_bond_atom_site_label_1
_geom_bond_atom_site_label_2
_geom_bond_distance
N1 C1 1.349(19)
N1 C5 1.359(9)
N1 H1 0.8800
C1 C2 1.397(5)
C1 C11 1.447(6)
C2 C19 1.456(9)
C2 C3 1.49(2)
C3 O1 1.250(9)
C3 C4 1.516(10)
C4 C5 1.3900
C4 C9 1.3900
C5 C6 1.3900
C6 C7 1.3900
C6 H6 0.9500
C7 C8 1.3900
C7 H7 0.9500
C8 C9 1.3900
C8 H8 0.9500
C9 H9 0.9500
N2 C10 1.350(19)
N2 C14 1.363(9)
N2 H2 0.8800
C10 C11 1.398(5)
C10 C20 1.439(9)
C11 C12 1.49(2)
C12 O2 1.249(9)
C12 C13 1.514(11)
C13 C14 1.3900
C13 C18 1.3900
C14 C15 1.3900
C15 C16 1.3900
C15 H15 0.9500
C16 C17 1.3900
C16 H16 0.9500
C17 C18 1.3900
C17 H17 0.9500
C18 H18 0.9500
N3 C19 1.349(19)
N3 C23 1.361(9)
N3 H3 0.8800
C19 C20 1.397(5)
C20 C21 1.49(2)
C21 O3 1.248(9)
C21 C22 1.513(11)
C22 C23 1.3900
C22 C27 1.3900
C23 C24 1.3900
C24 C25 1.3900
C24 H24 0.9500
C25 C26 1.3900
C25 H25 0.9500
C26 C27 1.3900
C26 H26 0.9500
C27 H27 0.9500

loop_
_geom_torsion_atom_site_label_1
_geom_torsion_atom_site_label_2
_geom_torsion_atom_site_label_3
_geom_torsion_atom_site_label_4
_geom_torsion
C5 N1 C1 C2 0(5)
C5 N1 C1 C11 178.5(11)
N1 C1 C2 C19 -178(3)
C11 C1 C2 C19 3(4)
N1 C1 C2 C3 -3(5)
C11 C1 C2 C3 178(2)
C1 C2 C3 O1 -179(3)
C19 C2 C3 O1 -4(3)
C1 C2 C3 C4 6(4)
C19 C2 C3 C4 -178.5(18)
O1 C3 C4 C5 178.6(11)
C2 C3 C4 C5 -7(2)
O1 C3 C4 C9 2.8(19)
C2 C3 C4 C9 177.5(16)
C1 N1 C5 C6 180(3)
C1 N1 C5 C4 -1(3)
C9 C4 C5 N1 -179.4(14)
C3 C4 C5 N1 4.7(15)
C9 C4 C5 C6 0.0
C3 C4 C5 C6 -175.9(13)
N1 C5 C6 C7 179.4(14)
C4 C5 C6 C7 0.0
C5 C6 C7 C8 0.0
C6 C7 C8 C9 0.0
C7 C8 C9 C4 0.0
C5 C4 C9 C8 0.0
C3 C4 C9 C8 175.7(13)
C14 N2 C10 C11 -7(4)
C14 N2 C10 C20 179(2)
N2 C10 C11 C1 -177.6(16)
C20 C10 C11 C1 -3(4)
N2 C10 C11 C12 5(6)
C20 C10 C11 C12 179(4)
N1 C1 C11 C10 -180(5)
C2 C1 C11 C10 -1.0(8)
N1 C1 C11 C12 -1.5(9)
C2 C1 C11 C12 177(4)
C10 C11 C12 O2 178(3)
C1 C11 C12 O2 0(3)
C10 C11 C12 C13 -2(5)
C1 C11 C12 C13 179.8(11)
O2 C12 C13 C14 -178.1(14)
C11 C12 C13 C14 2(3)
O2 C12 C13 C18 4(2)
C11 C12 C13 C18 -176(2)
C10 N2 C14 C13 8(3)
C10 N2 C14 C15 -178(2)
C18 C13 C14 N2 173.8(16)
C12 C13 C14 N2 -4.2(17)
C18 C13 C14 C15 0.0
C12 C13 C14 C15 -178.0(16)
N2 C14 C15 C16 -174.1(15)
C13 C14 C15 C16 0.0
C14 C15 C16 C17 0.0
C15 C16 C17 C18 0.0
C16 C17 C18 C13 0.0
C14 C13 C18 C17 0.0
C12 C13 C18 C17 177.9(17)
C23 N3 C19 C20 2(2)
C23 N3 C19 C2 178(2)
C1 C2 C19 N3 -177(3)
C3 C2 C19 N3 7(4)
C1 C2 C19 C20 -2(4)
C3 C2 C19 C20 -177.3(13)
N3 C19 C20 C10 174(3)
C2 C19 C20 C10 -2.5(8)
N3 C19 C20 C21 3.4(9)
C2 C19 C20 C21 -173(3)
N2 C10 C20 C19 178(2)
C11 C10 C20 C19 5(4)
N2 C10 C20 C21 -10(4)
C11 C10 C20 C21 177(3)
C19 C20 C21 O3 177.8(13)
C10 C20 C21 O3 6(4)
C19 C20 C21 C22 -7(2)
C10 C20 C21 C22 -179(2)
O3 C21 C22 C23 -178.7(12)
C20 C21 C22 C23 6(2)
O3 C21 C22 C27 2(3)
C20 C21 C22 C27 -173.8(19)
C19 N3 C23 C24 175(2)
C19 N3 C23 C22 -3(3)
C27 C22 C23 N3 178(2)
C21 C22 C23 N3 -1.7(5)
C27 C22 C23 C24 0.0
C21 C22 C23 C24 -179.7(18)
N3 C23 C24 C25 -178.1(19)
C22 C23 C24 C25 0.0
C23 C24 C25 C26 0.0
C24 C25 C26 C27 0.0
C25 C26 C27 C22 0.0
C23 C22 C27 C26 0.0
C21 C22 C27 C26 179.7(19)
